data_2229129
loop_
_publ_author_name
'Ouzidan, Younes'
'Kandri Rodi, Y.'
'Saffon, Natalie'
'Essassi, El Mokhtar'
'Ng, Seik Weng'

_publ_section_title
;
 1,3-Diallyl-5-chloro-1<i>H</i>-benzimidazol-2(3<i>H</i>)-one
;
_journal_coeditor_code JH2259
_journal_issue 2
_journal_name_full 'Acta Crystallographica Section E'
_journal_page_first o520
_journal_paper_doi 10.1107/S1600536811003035
_journal_volume 67
_journal_year 2011
_chemical_formula_iupac 'C13 H13 Cl N2 O'
_chemical_formula_moiety 'C13 H13 Cl N2 O'
_chemical_formula_sum 'C13 H13 Cl N2 O'
_chemical_formula_weight 248.70
_chemical_name_systematic
;
1,3-Diallyl-5-chloro-1<i>H</i>-benzimidazol-2(3<i>H</i>)-one
;
_space_group_IT_number 14
_symmetry_cell_setting monoclinic
_symmetry_space_group_name_Hall '-P 2ybc'
_symmetry_space_group_name_H-M 'P 1 21/c 1'
_atom_sites_solution_hydrogens geom
_atom_sites_solution_primary direct
_atom_sites_solution_secondary difmap
_audit_creation_method SHELXL-97
_cell_angle_alpha 90.00
_cell_angle_beta 93.0560(10)
_cell_angle_gamma 90.00
_cell_formula_units_Z 4
_cell_length_a 7.88310(10)
_cell_length_b 15.2481(3)
_cell_length_c 10.3593(2)
_cell_measurement_reflns_used 4645
_cell_measurement_temperature 295(2)
_cell_measurement_theta_max 29.0
_cell_measurement_theta_min 2.4
_cell_volume 1243.44(4)
_computing_cell_refinement 'SAINT (Bruker, 2005)'
_computing_data_collection 'APEX2 (Bruker, 2005)'
_computing_data_reduction 'SAINT (Bruker, 2005)'
_computing_molecular_graphics 'X-SEED (Barbour, 2001)'
_computing_publication_material 'publCIF (Westrip, 2010)'
_computing_structure_refinement 'SHELXL97 (Sheldrick, 2008)'
_computing_structure_solution 'SHELXS97 (Sheldrick, 2008)'
_diffrn_ambient_temperature 295(2)
_diffrn_measured_fraction_theta_full 1.000
_diffrn_measured_fraction_theta_max 1.000
_diffrn_measurement_device_type 'Bruker APEXII'
_diffrn_measurement_method '\f and \w'
_diffrn_radiation_monochromator graphite
_diffrn_radiation_source 'fine-focus sealed tube'
_diffrn_radiation_type MoK\a
_diffrn_radiation_wavelength 0.71073
_diffrn_reflns_av_R_equivalents 0.0332
_diffrn_reflns_av_sigmaI/netI 0.0215
_diffrn_reflns_limit_h_max 10
_diffrn_reflns_limit_h_min -10
_diffrn_reflns_limit_k_max 19
_diffrn_reflns_limit_k_min -19
_diffrn_reflns_limit_l_max 13
_diffrn_reflns_limit_l_min -12
_diffrn_reflns_number 17723
_diffrn_reflns_theta_full 27.50
_diffrn_reflns_theta_max 27.50
_diffrn_reflns_theta_min 2.38
_diffrn_standards_decay_% 0
_diffrn_standards_interval_count 0
_diffrn_standards_interval_time 0
_diffrn_standards_number 0
_exptl_absorpt_coefficient_mu 0.292
_exptl_absorpt_correction_T_max 0.9439
_exptl_absorpt_correction_T_min 0.9047
_exptl_absorpt_correction_type multi-scan
_exptl_absorpt_process_details '(SADABS; Sheldrick, 1997)'
_exptl_crystal_colour colourless
_exptl_crystal_density_diffrn 1.329
_exptl_crystal_density_method 'not measured'
_exptl_crystal_description block
_exptl_crystal_F_000 520
_exptl_crystal_size_max 0.35
_exptl_crystal_size_mid 0.20
_exptl_crystal_size_min 0.20
_refine_diff_density_max 0.976
_refine_diff_density_min -0.336
_refine_ls_extinction_method none
_refine_ls_goodness_of_fit_ref 1.033
_refine_ls_hydrogen_treatment constr
_refine_ls_matrix_type full
_refine_ls_number_parameters 154
_refine_ls_number_reflns 2858
_refine_ls_number_restraints 0
_refine_ls_restrained_S_all 1.033
_refine_ls_R_factor_all 0.0644
_refine_ls_R_factor_gt 0.0494
_refine_ls_shift/su_max 0.001
_refine_ls_shift/su_mean 0.001
_refine_ls_structure_factor_coef Fsqd
_refine_ls_weighting_details 'calc w=1/[\s^2^(Fo^2^)+(0.0846P)^2^+0.6164P] where P=(Fo^2^+2Fc^2^)/3'
_refine_ls_weighting_scheme calc
_refine_ls_wR_factor_gt 0.1412
_refine_ls_wR_factor_ref 0.1558
_reflns_number_gt 2230
_reflns_number_total 2858
_reflns_threshold_expression I>2\s(I)
_cod_data_source_file jh2259.cif
_cod_data_source_block I
_cod_original_sg_symbol_H-M 'P 21/c'
_cod_database_code 2229129
_cod_database_fobs_code 2229129

loop_
_symmetry_equiv_pos_as_xyz
'x, y, z'
'-x, y+1/2, -z+1/2'
'-x, -y, -z'
'x, -y-1/2, z-1/2'

loop_
_atom_site_type_symbol
_atom_site_label
_atom_site_fract_x
_atom_site_fract_y
_atom_site_fract_z
_atom_site_U_iso_or_equiv
_atom_site_adp_type
_atom_site_calc_flag
_atom_site_refinement_flags
_atom_site_occupancy
_atom_site_disorder_assembly
_atom_site_disorder_group
Cl Cl1 0.25390(9) 0.66457(5) 0.19928(6) 0.0609(2) Uani d . 1 . .
O O1 0.6243(2) 0.62064(10) 0.86933(14) 0.0468(4) Uani d . 1 . .
N N1 0.5616(2) 0.66732(10) 0.65711(15) 0.0341(4) Uani d . 1 . .
N N2 0.4252(2) 0.55197(10) 0.72844(15) 0.0340(4) Uani d . 1 . .
C C1 0.4530(2) 0.63903(12) 0.55655(17) 0.0304(4) Uani d . 1 . .
C C2 0.4221(2) 0.67167(12) 0.43253(18) 0.0346(4) Uani d . 1 . .
H H2 0.4781 0.7208 0.4029 0.042 Uiso calc R 1 . .
C C3 0.3021(3) 0.62631(14) 0.35525(19) 0.0388(5) Uani d . 1 . .
C C4 0.2168(3) 0.55288(14) 0.3964(2) 0.0407(5) Uani d . 1 . .
H H4 0.1391 0.5244 0.3403 0.049 Uiso calc R 1 . .
C C5 0.2476(2) 0.52151(13) 0.5227(2) 0.0371(4) Uani d . 1 . .
H H5 0.1904 0.4728 0.5526 0.045 Uiso calc R 1 . .
C C6 0.3663(2) 0.56580(12) 0.60094(17) 0.0307(4) Uani d . 1 . .
C C7 0.5461(3) 0.61349(12) 0.76399(18) 0.0348(4) Uani d . 1 . .
C C8 0.6889(3) 0.73629(13) 0.6498(2) 0.0385(5) Uani d . 1 . .
H H8A 0.7127 0.7607 0.7353 0.046 Uiso calc R 1 . .
H H8B 0.6442 0.7829 0.5941 0.046 Uiso calc R 1 . .
C C9 0.8507(3) 0.70238(14) 0.5983(2) 0.0438(5) Uani d . 1 . .
H H9 0.9055 0.6560 0.6414 0.053 Uiso calc R 1 . .
C C10 0.9186(3) 0.73440(16) 0.4965(3) 0.0548(6) Uani d . 1 . .
H H10A 0.8664 0.7808 0.4516 0.066 Uiso calc R 1 . .
H H10B 1.0192 0.7109 0.4687 0.066 Uiso calc R 1 . .
C C11 0.3710(3) 0.48204(13) 0.8125(2) 0.0410(5) Uani d . 1 . .
H H11A 0.4544 0.4757 0.8842 0.049 Uiso calc R 1 . .
H H11B 0.3681 0.4274 0.7645 0.049 Uiso calc R 1 . .
C C12 0.2008(3) 0.49716(17) 0.8649(2) 0.0561(7) Uani d . 1 . .
H H12 0.1536 0.4507 0.9088 0.067 Uiso calc R 1 . .
C C13 0.1120(4) 0.5692(2) 0.8550(3) 0.0647(8) Uani d . 1 . .
H H13A 0.1540 0.6174 0.8120 0.078 Uiso calc R 1 . .
H H13B 0.0066 0.5723 0.8911 0.078 Uiso calc R 1 . .

loop_
_atom_site_aniso_label
_atom_site_aniso_U_11
_atom_site_aniso_U_22
_atom_site_aniso_U_33
_atom_site_aniso_U_12
_atom_site_aniso_U_13
_atom_site_aniso_U_23
Cl1 0.0596(4) 0.0792(5) 0.0427(3) -0.0024(3) -0.0096(3) 0.0139(3)
O1 0.0592(10) 0.0442(8) 0.0362(7) -0.0043(7) -0.0055(7) 0.0002(6)
N1 0.0399(9) 0.0296(8) 0.0326(8) -0.0039(6) 0.0018(7) -0.0010(6)
N2 0.0393(9) 0.0291(8) 0.0339(8) -0.0015(6) 0.0054(6) 0.0019(6)
C1 0.0300(9) 0.0290(8) 0.0329(9) 0.0024(7) 0.0062(7) -0.0024(7)
C2 0.0335(10) 0.0357(10) 0.0352(9) 0.0027(7) 0.0070(8) 0.0034(7)
C3 0.0355(10) 0.0477(11) 0.0335(9) 0.0087(8) 0.0041(8) 0.0005(8)
C4 0.0320(10) 0.0473(11) 0.0427(11) -0.0002(8) 0.0013(8) -0.0081(9)
C5 0.0332(10) 0.0350(9) 0.0437(10) -0.0031(8) 0.0069(8) -0.0039(8)
C6 0.0303(9) 0.0288(8) 0.0336(9) 0.0028(7) 0.0071(7) -0.0023(7)
C7 0.0406(10) 0.0288(9) 0.0351(9) 0.0020(8) 0.0043(8) -0.0014(7)
C8 0.0465(12) 0.0300(9) 0.0391(10) -0.0081(8) 0.0024(8) -0.0036(8)
C9 0.0348(11) 0.0325(10) 0.0627(13) -0.0023(8) -0.0097(9) 0.0045(9)
C10 0.0429(13) 0.0474(12) 0.0750(17) -0.0005(10) 0.0119(11) -0.0051(12)
C11 0.0500(12) 0.0313(10) 0.0424(11) 0.0032(8) 0.0094(9) 0.0089(8)
C12 0.0663(16) 0.0553(14) 0.0492(13) 0.0046(12) 0.0263(12) 0.0163(10)
C13 0.0656(17) 0.0776(18) 0.0535(14) 0.0202(14) 0.0259(13) 0.0098(13)

loop_
_atom_type_symbol
_atom_type_description
_atom_type_scat_dispersion_real
_atom_type_scat_dispersion_imag
_atom_type_scat_source
C C 0.0033 0.0016 'International Tables Vol C Tables 4.2.6.8 and 6.1.1.4'
H H 0.0000 0.0000 'International Tables Vol C Tables 4.2.6.8 and 6.1.1.4'
N N 0.0061 0.0033 'International Tables Vol C Tables 4.2.6.8 and 6.1.1.4'
O O 0.0106 0.0060 'International Tables Vol C Tables 4.2.6.8 and 6.1.1.4'
Cl Cl 0.1484 0.1585 'International Tables Vol C Tables 4.2.6.8 and 6.1.1.4'

loop_
_geom_angle_atom_site_label_1
_geom_angle_atom_site_label_2
_geom_angle_atom_site_label_3
_geom_angle_site_symmetry_1
_geom_angle_site_symmetry_3
_geom_angle
_geom_angle_publ_flag
C1 N1 C7 . . 109.83(16) ?
C1 N1 C8 . . 125.89(16) ?
C7 N1 C8 . . 123.90(17) ?
C7 N2 C6 . . 110.02(15) ?
C7 N2 C11 . . 124.17(17) ?
C6 N2 C11 . . 125.80(17) ?
N1 C1 C2 . . 131.12(17) ?
N1 C1 C6 . . 107.17(16) ?
C2 C1 C6 . . 121.71(18) ?
C3 C2 C1 . . 115.81(18) ?
C3 C2 H2 . . 122.1 ?
C1 C2 H2 . . 122.1 ?
C4 C3 C2 . . 123.46(19) ?
C4 C3 Cl1 . . 118.11(17) ?
C2 C3 Cl1 . . 118.43(16) ?
C3 C4 C5 . . 120.04(19) ?
C3 C4 H4 . . 120.0 ?
C5 C4 H4 . . 120.0 ?
C6 C5 C4 . . 117.31(18) ?
C6 C5 H5 . . 121.3 ?
C4 C5 H5 . . 121.3 ?
C5 C6 N2 . . 131.58(17) ?
C5 C6 C1 . . 121.65(18) ?
N2 C6 C1 . . 106.76(16) ?
O1 C7 N2 . . 127.35(18) ?
O1 C7 N1 . . 126.44(18) ?
N2 C7 N1 . . 106.21(16) ?
N1 C8 C9 . . 111.75(16) ?
N1 C8 H8A . . 109.3 ?
C9 C8 H8A . . 109.3 ?
N1 C8 H8B . . 109.3 ?
C9 C8 H8B . . 109.3 ?
H8A C8 H8B . . 107.9 ?
C10 C9 C8 . . 123.5(2) ?
C10 C9 H9 . . 118.2 ?
C8 C9 H9 . . 118.2 ?
C9 C10 H10A . . 120.0 ?
C9 C10 H10B . . 120.0 ?
H10A C10 H10B . . 120.0 ?
N2 C11 C12 . . 113.75(17) ?
N2 C11 H11A . . 108.8 ?
C12 C11 H11A . . 108.8 ?
N2 C11 H11B . . 108.8 ?
C12 C11 H11B . . 108.8 ?
H11A C11 H11B . . 107.7 ?
C13 C12 C11 . . 126.3(2) ?
C13 C12 H12 . . 116.9 ?
C11 C12 H12 . . 116.9 ?
C12 C13 H13A . . 120.0 ?
C12 C13 H13B . . 120.0 ?
H13A C13 H13B . . 120.0 ?

loop_
_geom_bond_atom_site_label_1
_geom_bond_atom_site_label_2
_geom_bond_site_symmetry_2
_geom_bond_distance
_geom_bond_publ_flag
Cl1 C3 . 1.741(2) ?
O1 C7 . 1.229(2) ?
N1 C1 . 1.382(2) ?
N1 C7 . 1.389(2) ?
N1 C8 . 1.459(2) ?
N2 C7 . 1.373(3) ?
N2 C6 . 1.393(2) ?
N2 C11 . 1.455(2) ?
C1 C2 . 1.387(3) ?
C1 C6 . 1.400(3) ?
C2 C3 . 1.390(3) ?
C2 H2 . 0.9300 ?
C3 C4 . 1.385(3) ?
C4 C5 . 1.402(3) ?
C4 H4 . 0.9300 ?
C5 C6 . 1.381(3) ?
C5 H5 . 0.9300 ?
C8 C9 . 1.501(3) ?
C8 H8A . 0.9700 ?
C8 H8B . 0.9700 ?
C9 C10 . 1.303(3) ?
C9 H9 . 0.9300 ?
C10 H10A . 0.9300 ?
C10 H10B . 0.9300 ?
C11 C12 . 1.492(3) ?
C11 H11A . 0.9700 ?
C11 H11B . 0.9700 ?
C12 C13 . 1.303(4) ?
C12 H12 . 0.9300 ?
C13 H13A . 0.9300 ?
C13 H13B . 0.9300 ?

loop_
_geom_torsion_atom_site_label_1
_geom_torsion_atom_site_label_2
_geom_torsion_atom_site_label_3
_geom_torsion_atom_site_label_4
_geom_torsion_site_symmetry_1
_geom_torsion_site_symmetry_2
_geom_torsion_site_symmetry_3
_geom_torsion_site_symmetry_4
_geom_torsion
_geom_torsion_publ_flag
C7 N1 C1 C2 . . . . 179.23(19) ?
C8 N1 C1 C2 . . . . -7.7(3) ?
C7 N1 C1 C6 . . . . 0.2(2) ?
C8 N1 C1 C6 . . . . 173.33(17) ?
N1 C1 C2 C3 . . . . -179.86(18) ?
C6 C1 C2 C3 . . . . -1.0(3) ?
C1 C2 C3 C4 . . . . -0.1(3) ?
C1 C2 C3 Cl1 . . . . 178.90(14) ?
C2 C3 C4 C5 . . . . 1.1(3) ?
Cl1 C3 C4 C5 . . . . -177.91(15) ?
C3 C4 C5 C6 . . . . -1.0(3) ?
C4 C5 C6 N2 . . . . 179.97(18) ?
C4 C5 C6 C1 . . . . -0.1(3) ?
C7 N2 C6 C5 . . . . 179.44(19) ?
C11 N2 C6 C5 . . . . 0.6(3) ?
C7 N2 C6 C1 . . . . -0.5(2) ?
C11 N2 C6 C1 . . . . -179.34(17) ?
N1 C1 C6 C5 . . . . -179.79(17) ?
C2 C1 C6 C5 . . . . 1.1(3) ?
N1 C1 C6 N2 . . . . 0.17(19) ?
C2 C1 C6 N2 . . . . -178.95(16) ?
C6 N2 C7 O1 . . . . 179.96(19) ?
C11 N2 C7 O1 . . . . -1.2(3) ?
C6 N2 C7 N1 . . . . 0.6(2) ?
C11 N2 C7 N1 . . . . 179.50(16) ?
C1 N1 C7 O1 . . . . -179.86(19) ?
C8 N1 C7 O1 . . . . 6.9(3) ?
C1 N1 C7 N2 . . . . -0.5(2) ?
C8 N1 C7 N2 . . . . -173.81(16) ?
C1 N1 C8 C9 . . . . -83.2(2) ?
C7 N1 C8 C9 . . . . 88.9(2) ?
N1 C8 C9 C10 . . . . 122.9(2) ?
C7 N2 C11 C12 . . . . 104.9(2) ?
C6 N2 C11 C12 . . . . -76.4(3) ?
N2 C11 C12 C13 . . . . -9.0(4) ?

loop_
_cod_related_entry_id
_cod_related_entry_database
_cod_related_entry_code
1 ChemSpider 3562359
